data_2202446
loop_
_publ_author_name
'Jones, Matthew D.'
'Almeida Paz, Filipe A.'
'Davies, John E.'
'Johnson, Brian F. G.'
'Klinowski, Jacek'

_publ_section_title
;<i>trans</i>-Bis[(<i>S</i>)-({-})-2-aminomethyl-1-ethylpyrrolidine-\k^2^<i>N</i>]palladium(II)
 dichloride methanol trisolvate
;
_journal_issue 11
_journal_name_full 'Acta Crystallographica Section E'
_journal_page_first m1031
_journal_page_last m1034
_journal_paper_doi 10.1107/S1600536803022943
_journal_volume 59
_journal_year 2003
_chemical_formula_iupac '[Pd (C7 H16 N2)2] Cl2 , 3C H4 O'
_chemical_formula_moiety 'C14 H32 N4 Pd 2+ , 2 Cl - , 3 C H4 O'
_chemical_formula_sum 'C17 H44 Cl2 N4 O3 Pd'
_chemical_formula_weight 529.86
_chemical_name_systematic
;
trans-Bis[(S)-(-)-2-aminomethyl-1-ethylpyrrolidine-\k^2^N]palladium(II)
dichloride methanol trisolvate
;
_space_group_IT_number 19
_symmetry_cell_setting orthorhombic
_symmetry_space_group_name_Hall 'P 2ac 2ab'
_symmetry_space_group_name_H-M 'P 21 21 21'
_atom_sites_solution_hydrogens geom
_atom_sites_solution_primary direct
_atom_sites_solution_secondary difmap
_cell_angle_alpha 90
_cell_angle_beta 90
_cell_angle_gamma 90
_cell_formula_units_Z 4
_cell_length_a 7.30920(10)
_cell_length_b 12.9075(2)
_cell_length_c 26.3277(6)
_cell_measurement_reflns_used 14842
_cell_measurement_temperature 180(2)
_cell_measurement_theta_max 27.48
_cell_measurement_theta_min 1.00
_cell_volume 2483.85(8)
_computing_cell_refinement 'HKL SCALEPACK (Otwinowski & Minor, 1997)'
_computing_data_collection 'COLLECT (Nonius, 1998)'
_computing_data_reduction 'HKL DENZO (Otwinowski & Minor, 1997) and SCALEPACK'
_computing_molecular_graphics SHELXTL
_computing_publication_material SHELXTL
_computing_structure_refinement 'SHELXTL (Bruker, 2001)'
_computing_structure_solution 'SIR92 (Altomare et al., 1994)'
_diffrn_ambient_temperature 180(2)
_diffrn_measured_fraction_theta_full 0.979
_diffrn_measured_fraction_theta_max 0.979
_diffrn_measurement_device_type 'Nonius Kappa CCD area-detector'
_diffrn_measurement_method 'thin slice \w and \f'
_diffrn_radiation_source 'fine-focus sealed tube'
_diffrn_radiation_type MoK\a
_diffrn_radiation_wavelength 0.71073
_diffrn_reflns_av_R_equivalents 0.046
_diffrn_reflns_av_sigmaI/netI 0.060
_diffrn_reflns_limit_h_max 9
_diffrn_reflns_limit_h_min -9
_diffrn_reflns_limit_k_max 16
_diffrn_reflns_limit_k_min -16
_diffrn_reflns_limit_l_max 34
_diffrn_reflns_limit_l_min -29
_diffrn_reflns_number 14487
_diffrn_reflns_theta_full 27.45
_diffrn_reflns_theta_max 27.45
_diffrn_reflns_theta_min 3.52
_diffrn_standards_number 0
_exptl_absorpt_coefficient_mu 0.985
_exptl_absorpt_correction_T_max 0.906
_exptl_absorpt_correction_T_min 0.843
_exptl_absorpt_correction_type multi-scan
_exptl_absorpt_process_details '(SORTAV; Blessing, 1995)'
_exptl_crystal_colour yellow
_exptl_crystal_density_diffrn 1.417
_exptl_crystal_density_meas ?
_exptl_crystal_density_method 'not measured'
_exptl_crystal_description block
_exptl_crystal_F_000 1112
_exptl_crystal_size_max 0.23
_exptl_crystal_size_mid 0.10
_exptl_crystal_size_min 0.10
_refine_diff_density_max 0.52
_refine_diff_density_min -1.10
_refine_ls_abs_structure_details 'Flack (1983), 2149 Friedel pairs'
_refine_ls_abs_structure_Flack -0.02(3)
_refine_ls_extinction_method none
_refine_ls_goodness_of_fit_ref 1.007
_refine_ls_hydrogen_treatment constr
_refine_ls_matrix_type full
_refine_ls_number_parameters 243
_refine_ls_number_reflns 5324
_refine_ls_number_restraints 0
_refine_ls_restrained_S_all 1.007
_refine_ls_R_factor_all 0.047
_refine_ls_R_factor_gt 0.036
_refine_ls_shift/su_max 0.002
_refine_ls_shift/su_mean 0.000
_refine_ls_structure_factor_coef Fsqd
_refine_ls_weighting_details 'calc w = 1/[\s^2^(Fo^2^)+(0.0286P)^2^+1.4529P] where P=(Fo^2^+2Fc^2^)/3'
_refine_ls_weighting_scheme calc
_refine_ls_wR_factor_gt 0.071
_refine_ls_wR_factor_ref 0.075
_reflns_number_gt 4721
_reflns_number_total 5324
_reflns_threshold_expression I>2\s(I)
_cod_data_source_file cf6288.cif
_cod_data_source_block I
_cod_depositor_comments
;
The following automatic conversions were performed:
'_symmetry_cell_setting' value 'Orthorhombic' changed to 'orthorhombic'
according to '/home/saulius/struct/CIF-dictionaries/cif_core.dic'
dictionary named 'cif_core.dic' version 2.4.1 from 2010-06-29.

Automatic conversion script
Id: cif_fix_enum 1527 2010-12-29 10:47:43Z saulius 

The following automatic conversions were performed:

'_symmetry_cell_setting' value 'Orthorhombic' changed to
'orthorhombic' according to
/home/saulius/struct/CIF-dictionaries/cif_core.dic dictionary named
'cif_core.dic' version 2.4.1 from 2010-06-29.

Automatic conversion script
Id: cif_fix_values 1715 2011-07-08 13:25:40Z adriana 

The following automatic conversions were performed:

'_exptl_crystal_density_meas' value 'not measured' was changed to '?'
- the value is perceived as not measured.

Automatic conversion script
Id: cif_fix_values 3008 2015-01-20 13:52:24Z robertas 
;
_cod_database_code 2202446
_cod_database_fobs_code 2202446

loop_
_symmetry_equiv_pos_as_xyz
'x, y, z'
'-x+1/2, -y, z+1/2'
'x+1/2, -y+1/2, -z'
'-x, y+1/2, -z+1/2'

loop_
_atom_site_label
_atom_site_fract_x
_atom_site_fract_y
_atom_site_fract_z
_atom_site_U_iso_or_equiv
_atom_site_adp_type
_atom_site_calc_flag
_atom_site_refinement_flags
_atom_site_occupancy
_atom_site_disorder_assembly
_atom_site_disorder_group
_atom_site_type_symbol
Pd1 0.45964(3) 0.68757(2) 0.129037(10) 0.01785(7) Uani d . 1 . . Pd
Cl1 0.86106(13) 0.04170(8) 0.23553(4) 0.0327(2) Uani d . 1 . . Cl
Cl2 0.90153(12) 0.61434(8) 0.02073(4) 0.0316(2) Uani d . 1 . . Cl
N1 0.4681(4) 0.8453(2) 0.13970(10) 0.0185(6) Uani d . 1 . . N
C1 0.8075(5) 0.8488(3) 0.12406(18) 0.0323(10) Uani d . 1 . . C
H1A 0.9040 0.8880 0.1067 0.048 Uiso calc R 1 . . H
H1B 0.8048 0.7778 0.1109 0.048 Uiso calc R 1 . . H
H1C 0.8323 0.8475 0.1606 0.048 Uiso calc R 1 . . H
N2 0.4355(4) 0.6835(2) 0.20626(10) 0.0225(6) Uani d . 1 . . N
H2A 0.3571 0.6313 0.2158 0.027 Uiso calc R 1 . . H
H2B 0.5478 0.6713 0.2209 0.027 Uiso calc R 1 . . H
C2 0.6253(5) 0.8999(3) 0.11461(16) 0.0255(9) Uani d . 1 . . C
H2C 0.6304 0.9721 0.1272 0.031 Uiso calc R 1 . . H
H2D 0.6030 0.9025 0.0775 0.031 Uiso calc R 1 . . H
N3 0.4224(4) 0.5312(2) 0.11751(11) 0.0212(7) Uani d . 1 . . N
C3 0.2921(5) 0.8920(3) 0.12177(16) 0.0242(9) Uani d . 1 . . C
H3A 0.1879 0.8455 0.1295 0.029 Uiso calc R 1 . . H
H3B 0.2959 0.9045 0.0847 0.029 Uiso calc R 1 . . H
N4 0.4974(3) 0.6908(2) 0.05212(10) 0.0209(6) Uani d . 1 . . N
H4A 0.4475 0.7502 0.0387 0.025 Uiso calc R 1 . . H
H4B 0.6203 0.6898 0.0446 0.025 Uiso calc R 1 . . H
C4 0.2737(5) 0.9943(3) 0.15075(15) 0.0300(9) Uani d . 1 . . C
H4C 0.3316 1.0516 0.1316 0.036 Uiso calc R 1 . . H
H4D 0.1433 1.0115 0.1565 0.036 Uiso calc R 1 . . H
C5 0.3721(5) 0.9766(3) 0.20123(15) 0.0297(9) Uani d . 1 . . C
H5A 0.2835 0.9757 0.2297 0.036 Uiso calc R 1 . . H
H5B 0.4630 1.0320 0.2075 0.036 Uiso calc R 1 . . H
C6 0.4680(5) 0.8702(3) 0.19618(13) 0.0216(7) Uani d . 1 . . C
H6 0.5961 0.8742 0.2093 0.026 Uiso calc R 1 . . H
C7 0.3630(5) 0.7854(3) 0.22326(14) 0.0256(9) Uani d . 1 . . C
H7A 0.3778 0.7926 0.2605 0.031 Uiso calc R 1 . . H
H7B 0.2311 0.7906 0.2151 0.031 Uiso calc R 1 . . H
C8 0.7377(5) 0.4915(3) 0.15137(16) 0.0331(10) Uani d . 1 . . C
H8A 0.8048 0.4429 0.1731 0.050 Uiso calc R 1 . . H
H8B 0.7531 0.5621 0.1644 0.050 Uiso calc R 1 . . H
H8C 0.7854 0.4876 0.1166 0.050 Uiso calc R 1 . . H
C9 0.5354(5) 0.4634(3) 0.15137(14) 0.0263(8) Uani d . 1 . . C
H9A 0.5218 0.3905 0.1402 0.032 Uiso calc R 1 . . H
H9B 0.4880 0.4685 0.1865 0.032 Uiso calc R 1 . . H
C10 0.2238(5) 0.5038(3) 0.12357(17) 0.0258(8) Uani d . 1 . . C
H10A 0.1451 0.5604 0.1106 0.031 Uiso calc R 1 . . H
H10B 0.1940 0.4918 0.1598 0.031 Uiso calc R 1 . . H
C11 0.1951(6) 0.4051(3) 0.09266(16) 0.0340(10) Uani d . 1 . . C
H11A 0.0705 0.4032 0.0780 0.041 Uiso calc R 1 . . H
H11B 0.2126 0.3429 0.1142 0.041 Uiso calc R 1 . . H
C12 0.3395(6) 0.4096(3) 0.05078(16) 0.0337(10) Uani d . 1 . . C
H12A 0.2806 0.4162 0.0171 0.040 Uiso calc R 1 . . H
H12B 0.4151 0.3459 0.0510 0.040 Uiso calc R 1 . . H
C13 0.4581(5) 0.5052(3) 0.06218(13) 0.0223(7) Uani d . 1 . . C
H13 0.5903 0.4882 0.0571 0.027 Uiso calc R 1 . . H
C14 0.4063(5) 0.5983(3) 0.03029(15) 0.0242(8) Uani d . 1 . . C
H14A 0.4463 0.5879 -0.0053 0.029 Uiso calc R 1 . . H
H14B 0.2719 0.6078 0.0305 0.029 Uiso calc R 1 . . H
C15 1.1732(6) 0.2558(4) 0.2127(2) 0.0458(12) Uani d . 1 . . C
H15A 1.1593 0.3290 0.2218 0.055 Uiso calc R 1 . . H
H15B 1.0679 0.2338 0.1923 0.055 Uiso calc R 1 . . H
H15C 1.2856 0.2467 0.1929 0.055 Uiso calc R 1 . . H
O1 1.1830(4) 0.1947(3) 0.25769(11) 0.0411(7) Uani d . 1 . . O
H1 1.1013 0.1490 0.2569 0.049 Uiso calc R 1 . . H
C16 0.7675(7) 0.1925(5) 0.1078(2) 0.0575(13) Uani d . 1 . . C
H16A 0.8281 0.2600 0.1050 0.069 Uiso calc R 1 . . H
H16B 0.6840 0.1831 0.0790 0.069 Uiso calc R 1 . . H
H16C 0.8598 0.1374 0.1075 0.069 Uiso calc R 1 . . H
O2 0.6691(5) 0.1881(3) 0.15290(15) 0.0704(11) Uani d . 1 . . O
H2 0.7239 0.1496 0.1736 0.084 Uiso calc R 1 . . H
C17 0.7291(8) 0.3567(5) 0.9689(3) 0.0661(11) Uiso d P 0.50 A 1 C
H17A 0.6901 0.3154 0.9982 0.079 Uiso calc PR 0.50 A 1 H
H17B 0.7197 0.3147 0.9379 0.079 Uiso calc PR 0.50 A 1 H
H17C 0.6504 0.4178 0.9657 0.079 Uiso calc PR 0.50 A 1 H
O3 0.9132(10) 0.3886(6) 0.9758(3) 0.0661(11) Uiso d P 0.50 A 1 O
H3 0.9179 0.4342 0.9985 0.079 Uiso calc PR 0.50 A 1 H
C17' 0.7291(8) 0.3567(5) 0.9689(3) 0.0661(11) Uiso d P 0.50 B 2 C
H17D 0.6040 0.3744 0.9790 0.079 Uiso calc PR 0.50 B 2 H
H17E 0.7328 0.2847 0.9571 0.079 Uiso calc PR 0.50 B 2 H
H17F 0.7683 0.4027 0.9413 0.079 Uiso calc PR 0.50 B 2 H
O3' 0.8417(10) 0.3681(6) 1.0087(3) 0.0661(11) Uiso d P 0.50 B 2 O
H3' 0.9014 0.4233 1.0055 0.079 Uiso calc PR 0.50 B 2 H

loop_
_atom_site_aniso_label
_atom_site_aniso_U_11
_atom_site_aniso_U_22
_atom_site_aniso_U_33
_atom_site_aniso_U_12
_atom_site_aniso_U_13
_atom_site_aniso_U_23
Pd1 0.01594(12) 0.01959(13) 0.01803(12) -0.00027(11) 0.00031(11) 0.00015(13)
Cl1 0.0293(5) 0.0354(6) 0.0334(5) -0.0040(4) 0.0063(4) -0.0062(5)
Cl2 0.0254(5) 0.0362(6) 0.0334(5) 0.0024(4) 0.0042(4) 0.0104(5)
N1 0.0151(13) 0.0190(14) 0.0215(15) -0.0010(12) 0.0027(12) -0.0014(12)
C1 0.0198(19) 0.044(3) 0.033(2) -0.0045(16) 0.0013(17) -0.003(2)
N2 0.0248(16) 0.0233(16) 0.0195(14) -0.0014(16) 0.0008(12) -0.0013(15)
C2 0.0207(19) 0.028(2) 0.028(2) -0.0066(15) 0.0046(15) 0.0028(18)
N3 0.0217(16) 0.0215(16) 0.0204(16) -0.0011(11) 0.0004(12) 0.0016(13)
C3 0.0174(18) 0.027(2) 0.029(2) 0.0056(15) -0.0029(16) -0.0010(19)
N4 0.0212(16) 0.0218(15) 0.0197(14) 0.0022(13) 0.0023(10) 0.0022(15)
C4 0.029(2) 0.028(2) 0.033(2) 0.0106(17) -0.0019(17) -0.002(2)
C5 0.032(2) 0.029(2) 0.028(2) 0.0028(18) 0.0013(17) -0.0060(19)
C6 0.0196(16) 0.0251(19) 0.0201(17) -0.0008(17) -0.0016(16) -0.0024(16)
C7 0.0273(19) 0.030(2) 0.0197(19) 0.0031(16) 0.0014(15) -0.0020(17)
C8 0.030(2) 0.037(3) 0.033(2) 0.0056(18) -0.0033(18) 0.001(2)
C9 0.0306(19) 0.0218(19) 0.0266(18) 0.0040(18) -0.0030(18) 0.0026(16)
C10 0.0218(19) 0.031(2) 0.025(2) -0.0057(15) 0.0041(17) -0.0011(19)
C11 0.035(2) 0.036(3) 0.031(2) -0.0155(18) 0.0043(18) -0.002(2)
C12 0.042(2) 0.029(2) 0.029(2) -0.0080(18) 0.0054(18) -0.005(2)
C13 0.0201(16) 0.0251(19) 0.0218(17) -0.0024(17) 0.0021(17) -0.0026(16)
C14 0.025(2) 0.027(2) 0.0202(18) -0.0019(14) 0.0008(14) -0.0037(17)
C15 0.050(3) 0.035(3) 0.052(3) -0.009(2) -0.021(2) 0.007(2)
O1 0.0420(16) 0.0391(18) 0.0424(18) -0.0111(14) -0.0157(13) 0.0078(17)
C16 0.072(3) 0.054(3) 0.046(3) -0.011(3) 0.005(3) 0.005(3)
O2 0.078(3) 0.077(3) 0.057(2) 0.020(2) 0.0108(19) 0.013(2)

loop_
_atom_type_symbol
_atom_type_description
_atom_type_scat_dispersion_real
_atom_type_scat_dispersion_imag
_atom_type_scat_source
C C 0.0033 0.0016 'International Tables Vol C Tables 4.2.6.8 and 6.1.1.4'
H H 0.0000 0.0000 'International Tables Vol C Tables 4.2.6.8 and 6.1.1.4'
N N 0.0061 0.0033 'International Tables Vol C Tables 4.2.6.8 and 6.1.1.4'
Cl Cl 0.1484 0.1585 'International Tables Vol C Tables 4.2.6.8 and 6.1.1.4'
Pd Pd -0.9988 1.0072 'International Tables Vol C Tables 4.2.6.8 and 6.1.1.4'
O O 0.0106 0.0060 'International Tables Vol C Tables 4.2.6.8 and 6.1.1.4'

loop_
_geom_angle_atom_site_label_1
_geom_angle_atom_site_label_2
_geom_angle_atom_site_label_3
_geom_angle
_geom_angle_publ_flag
N2 Pd1 N4 177.17(11) yes
N2 Pd1 N1 83.80(12) yes
N4 Pd1 N1 96.36(12) yes
N2 Pd1 N3 96.33(12) yes
N4 Pd1 N3 83.80(12) yes
N1 Pd1 N3 174.09(12) yes
C3 N1 C2 109.3(3) no
C3 N1 C6 102.9(3) no
C2 N1 C6 109.4(3) no
C3 N1 Pd1 109.2(2) no
C2 N1 Pd1 115.3(2) no
C6 N1 Pd1 110.02(19) no
C2 C1 H1A 109.5 no
C2 C1 H1B 109.5 no
H1A C1 H1B 109.5 no
C2 C1 H1C 109.5 no
H1A C1 H1C 109.5 no
H1B C1 H1C 109.5 no
C7 N2 Pd1 107.9(2) no
C7 N2 H2A 110.1 no
Pd1 N2 H2A 110.1 no
C7 N2 H2B 110.1 no
Pd1 N2 H2B 110.1 no
H2A N2 H2B 108.4 no
N1 C2 C1 113.5(3) no
N1 C2 H2C 108.9 no
C1 C2 H2C 108.9 no
N1 C2 H2D 108.9 no
C1 C2 H2D 108.9 no
H2C C2 H2D 107.7 no
C9 N3 C10 109.4(3) no
C9 N3 C13 110.3(3) no
C10 N3 C13 102.5(3) no
C9 N3 Pd1 114.4(2) no
C10 N3 Pd1 110.0(2) no
C13 N3 Pd1 109.6(2) no
N1 C3 C4 105.4(3) no
N1 C3 H3A 110.7 no
C4 C3 H3A 110.7 no
N1 C3 H3B 110.7 no
C4 C3 H3B 110.7 no
H3A C3 H3B 108.8 no
C14 N4 Pd1 107.8(2) no
C14 N4 H4A 110.1 no
Pd1 N4 H4A 110.1 no
C14 N4 H4B 110.1 no
Pd1 N4 H4B 110.1 no
H4A N4 H4B 108.5 no
C5 C4 C3 105.2(3) no
C5 C4 H4C 110.7 no
C3 C4 H4C 110.7 no
C5 C4 H4D 110.7 no
C3 C4 H4D 110.7 no
H4C C4 H4D 108.8 no
C4 C5 C6 105.7(3) no
C4 C5 H5A 110.6 no
C6 C5 H5A 110.6 no
C4 C5 H5B 110.6 no
C6 C5 H5B 110.6 no
H5A C5 H5B 108.7 no
C7 C6 N1 107.9(3) no
C7 C6 C5 111.8(3) no
N1 C6 C5 105.8(3) no
C7 C6 H6 110.4 no
N1 C6 H6 110.4 no
C5 C6 H6 110.4 no
N2 C7 C6 108.5(3) no
N2 C7 H7A 110.0 no
C6 C7 H7A 110.0 no
N2 C7 H7B 110.0 no
C6 C7 H7B 110.0 no
H7A C7 H7B 108.4 no
C9 C8 H8A 109.5 no
C9 C8 H8B 109.5 no
H8A C8 H8B 109.5 no
C9 C8 H8C 109.5 no
H8A C8 H8C 109.5 no
H8B C8 H8C 109.5 no
N3 C9 C8 113.3(3) no
N3 C9 H9A 108.9 no
C8 C9 H9A 108.9 no
N3 C9 H9B 108.9 no
C8 C9 H9B 108.9 no
H9A C9 H9B 107.7 no
N3 C10 C11 105.8(3) no
N3 C10 H10A 110.6 no
C11 C10 H10A 110.6 no
N3 C10 H10B 110.6 no
C11 C10 H10B 110.6 no
H10A C10 H10B 108.7 no
C10 C11 C12 105.0(3) no
C10 C11 H11A 110.8 no
C12 C11 H11A 110.8 no
C10 C11 H11B 110.8 no
C12 C11 H11B 110.8 no
H11A C11 H11B 108.8 no
C11 C12 C13 106.2(3) no
C11 C12 H12A 110.5 no
C13 C12 H12A 110.5 no
C11 C12 H12B 110.5 no
C13 C12 H12B 110.5 no
H12A C12 H12B 108.7 no
C14 C13 N3 108.3(3) no
C14 C13 C12 112.8(3) no
N3 C13 C12 105.5(3) no
C14 C13 H13 110.0 no
N3 C13 H13 110.0 no
C12 C13 H13 110.0 no
N4 C14 C13 108.2(3) no
N4 C14 H14A 110.1 no
C13 C14 H14A 110.1 no
N4 C14 H14B 110.1 no
C13 C14 H14B 110.1 no
H14A C14 H14B 108.4 no
O1 C15 H15A 109.5 no
O1 C15 H15B 109.5 no
H15A C15 H15B 109.5 no
O1 C15 H15C 109.5 no
H15A C15 H15C 109.5 no
H15B C15 H15C 109.5 no
C15 O1 H1 109.5 no
O2 C16 H16A 109.5 no
O2 C16 H16B 109.5 no
H16A C16 H16B 109.5 no
O2 C16 H16C 109.5 no
H16A C16 H16C 109.5 no
H16B C16 H16C 109.5 no
C16 O2 H2 109.5 no
C17 O3 H3 109.5 no

loop_
_geom_bond_atom_site_label_1
_geom_bond_atom_site_label_2
_geom_bond_site_symmetry_2
_geom_bond_distance
_geom_bond_publ_flag
Pd1 N2 . 2.041(3) yes
Pd1 N4 . 2.044(3) yes
Pd1 N1 . 2.056(3) yes
Pd1 N3 . 2.059(3) yes
N1 C3 . 1.496(4) no
N1 C2 . 1.501(4) no
N1 C6 . 1.521(4) no
C1 C2 . 1.507(5) no
C1 H1A . 0.980 no
C1 H1B . 0.980 no
C1 H1C . 0.980 no
N2 C7 . 1.487(4) no
N2 H2A . 0.920 no
N2 H2B . 0.920 no
C2 H2C . 0.990 no
C2 H2D . 0.990 no
N3 C9 . 1.498(4) no
N3 C10 . 1.503(5) no
N3 C13 . 1.517(4) no
C3 C4 . 1.532(5) no
C3 H3A . 0.990 no
C3 H3B . 0.990 no
N4 C14 . 1.484(4) no
N4 H4A . 0.920 no
N4 H4B . 0.920 no
C4 C5 . 1.529(5) no
C4 H4C . 0.990 no
C4 H4D . 0.990 no
C5 C6 . 1.547(5) no
C5 H5A . 0.990 no
C5 H5B . 0.990 no
C6 C7 . 1.515(5) no
C6 H6 . 1.000 no
C7 H7A . 0.990 no
C7 H7B . 0.990 no
C8 C9 . 1.522(6) no
C8 H8A . 0.980 no
C8 H8B . 0.980 no
C8 H8C . 0.980 no
C9 H9A . 0.990 no
C9 H9B . 0.990 no
C10 C11 . 1.527(6) no
C10 H10A . 0.990 no
C10 H10B . 0.990 no
C11 C12 . 1.527(5) no
C11 H11A . 0.990 no
C11 H11B . 0.990 no
C12 C13 . 1.539(5) no
C12 H12A . 0.990 no
C12 H12B . 0.990 no
C13 C14 . 1.513(5) no
C13 H13 . 1.000 no
C14 H14A . 0.990 no
C14 H14B . 0.990 no
C15 O1 . 1.425(5) no
C15 H15A . 0.980 no
C15 H15B . 0.980 no
C15 H15C . 0.980 no
O1 H1 . 0.840 no
C16 O2 . 1.390(6) no
C16 H16A . 0.980 no
C16 H16B . 0.980 no
C16 H16C . 0.980 no
O2 H2 . 0.840 no
C17 O3 . 1.419(9) no
C17 H17A . 0.980 no
C17 H17B . 0.980 no
C17 H17C . 0.980 no
O3 H3 . 0.840 no
O3' H3' . 0.840 no

loop_
_geom_hbond_atom_site_label_D
_geom_hbond_atom_site_label_H
_geom_hbond_atom_site_label_A
_geom_hbond_site_symmetry_A
_geom_hbond_distance_DH
_geom_hbond_distance_HA
_geom_hbond_distance_DA
_geom_hbond_angle_DHA
N2 H2A Cl1 4_655 0.92 2.35 3.225(3) 159
N2 H2B O1 4_755 0.92 2.07 2.949(4) 160
N4 H4A Cl2 3_465 0.92 2.37 3.240(3) 158
N4 H4B Cl2 . 0.92 2.36 3.222(3) 156
O1 H1 Cl1 . 0.84 2.31 3.127(3) 166
O2 H2 Cl1 . 0.84 2.37 3.205(4) 176
O3 H3 Cl2 1_556 0.84 2.40 3.146(8) 148
O3' H3' Cl2 1_556 0.84 2.50 3.224(8) 145

loop_
_geom_torsion_atom_site_label_1
_geom_torsion_atom_site_label_2
_geom_torsion_atom_site_label_3
_geom_torsion_atom_site_label_4
_geom_torsion
_geom_torsion_publ_flag
N2 Pd1 N1 C3 -107.7(2) no
N4 Pd1 N1 C3 75.1(2) no
N2 Pd1 N1 C2 128.8(2) no
N4 Pd1 N1 C2 -48.4(2) no
N2 Pd1 N1 C6 4.5(2) no
N4 Pd1 N1 C6 -172.6(2) no
N1 Pd1 N2 C7 22.7(2) no
N3 Pd1 N2 C7 -151.4(2) no
C3 N1 C2 C1 -171.5(3) no
C6 N1 C2 C1 76.6(4) no
Pd1 N1 C2 C1 -48.0(4) no
N2 Pd1 N3 C9 -48.0(2) no
N4 Pd1 N3 C9 129.1(2) no
N2 Pd1 N3 C10 75.6(3) no
N4 Pd1 N3 C10 -107.3(3) no
N2 Pd1 N3 C13 -172.5(2) no
N4 Pd1 N3 C13 4.7(2) no
C2 N1 C3 C4 -76.9(4) no
C6 N1 C3 C4 39.2(3) no
Pd1 N1 C3 C4 156.1(2) no
N1 Pd1 N4 C14 -151.3(2) no
N3 Pd1 N4 C14 22.8(2) no
N1 C3 C4 C5 -29.6(4) no
C3 C4 C5 C6 8.2(4) no
C3 N1 C6 C7 86.0(3) no
C2 N1 C6 C7 -157.9(3) no
Pd1 N1 C6 C7 -30.3(3) no
C3 N1 C6 C5 -33.8(3) no
C2 N1 C6 C5 82.3(3) no
Pd1 N1 C6 C5 -150.1(2) no
C4 C5 C6 C7 -101.5(4) no
C4 C5 C6 N1 15.7(4) no
Pd1 N2 C7 C6 -45.9(3) no
N1 C6 C7 N2 50.1(4) no
C5 C6 C7 N2 166.0(3) no
C10 N3 C9 C8 -175.0(3) no
C13 N3 C9 C8 73.0(4) no
Pd1 N3 C9 C8 -51.1(4) no
C9 N3 C10 C11 -78.2(4) no
C13 N3 C10 C11 38.9(4) no
Pd1 N3 C10 C11 155.4(3) no
N3 C10 C11 C12 -27.7(4) no
C10 C11 C12 C13 5.4(4) no
C9 N3 C13 C14 -157.6(3) no
C10 N3 C13 C14 86.0(3) no
Pd1 N3 C13 C14 -30.8(3) no
C9 N3 C13 C12 81.4(4) no
C10 N3 C13 C12 -35.0(4) no
Pd1 N3 C13 C12 -151.8(2) no
C11 C12 C13 C14 -99.7(4) no
C11 C12 C13 N3 18.4(4) no
Pd1 N4 C14 C13 -46.1(3) no
N3 C13 C14 N4 50.8(4) no
C12 C13 C14 N4 167.2(3) no
